data_1518163
loop_
_publ_author_name
'Merrachi, El Houssine'
'Mentzen, Bernard, F.'
'Chassagneux, Fernand'

_publ_section_title
;
 Etude cristallochimique de trisoxalato-metallates (III) de cations
 monovalents. I. Cas de (NH4)3 Cr(C2O4)3, 3H2O
;
_journal_name_full 'Revue de Chimie Minerale'
_journal_page_first 329
_journal_page_last 342
_journal_volume 23
_journal_year 1986
_chemical_formula_sum 'C6 H18 Cr N3 O15'
_chemical_formula_weight 424.22
_space_group_IT_number 2
_symmetry_cell_setting triclinic
_symmetry_Int_Tables_number 2
_symmetry_space_group_name_Hall '-P 1'
_symmetry_space_group_name_H-M 'P -1'
_cell_angle_alpha 83.27(1)
_cell_angle_beta 70.06(1)
_cell_angle_gamma 70.54(1)
_cell_formula_units_Z 2
_cell_length_a 7.857(1)
_cell_length_b 10.667(2)
_cell_length_c 10.694(2)
_cell_volume 794.4(2)
_diffrn_ambient_temperature 293
_diffrn_radiation_probe x-ray
_diffrn_radiation_type MoK\a
_diffrn_radiation_wavelength 0.71073
_exptl_absorpt_coefficient_mu 0.796
_exptl_crystal_density_diffrn 1.773
_exptl_crystal_F_000 438
_refine_ls_number_reflns 2492
_refine_ls_R_factor_gt 0.0608
_cod_data_source_file RCM-1986-23-329-342.cif
_cod_data_source_block Cr-trisoxalato-metallate
_cod_original_cell_volume 794.35
_cod_database_code 1518163

loop_
_symmetry_equiv_pos_site_id
_symmetry_equiv_pos_as_xyz
1 x,y,z
2 -x,-y,-z

loop_
_atom_site_aniso_label
_atom_site_aniso_U_11
_atom_site_aniso_U_22
_atom_site_aniso_U_33
_atom_site_aniso_U_23
_atom_site_aniso_U_13
_atom_site_aniso_U_12
Cr 0.0198(5) 0.0243(6) 0.0234(6) -0.0021(4) -0.0054(4) -0.0093(4)
O1 0.028(2) 0.032(2) 0.033(2) -0.004(2) -0.003(2) -0.016(2)
O2 0.027(2) 0.033(2) 0.026(2) -0.006(2) -0.003(2) -0.017(2)
O3 0.042(2) 0.037(2) 0.034(2) -0.0060(10) -0.011(2) -0.017(2)
O4 0.027(2) 0.045(2) 0.031(2) 0.0000(10) -0.0040(10) -0.0160(10)
O5 0.026(2) 0.023(2) 0.030(2) -0.002(2) -0.010(2) -0.007(2)
O6 0.023(2) 0.030(2) 0.027(2) 0.002(2) -0.008(2) -0.010(2)
O7 0.020(2) 0.037(2) 0.032(2) -0.002(2) -0.006(2) -0.010(2)
O8 0.021(2) 0.041(2) 0.031(2) -0.001(2) -0.005(2) -0.011(2)
O9 0.032(2) 0.036(2) 0.029(2) -0.0020(10) -0.0110(10) -0.0110(10)
O10 0.037(2) 0.036(2) 0.035(2) -0.006(2) -0.014(2) -0.013(2)
O11 0.053(2) 0.042(2) 0.068(3) -0.008(2) -0.033(2) -0.005(2)
O12 0.089(3) 0.034(2) 0.071(3) -0.041(2) -0.038(3) -0.012(2)
C1 0.026(2) 0.023(2) 0.030(2) -0.002(2) -0.010(2) -0.007(2)
C2 0.023(2) 0.030(2) 0.027(2) 0.002(2) -0.008(2) -0.010(2)
C3 0.024(2) 0.027(2) 0.028(2) -0.006(2) -0.006(2) -0.011(2)
C4 0.024(2) 0.036(2) 0.027(2) -0.007(2) -0.006(2) -0.011(2)
C5 0.034(2) 0.035(2) 0.033(2) -0.002(2) -0.009(2) -0.009(2)
C6 0.039(2) 0.031(2) 0.033(2) -0.005(2) -0.008(2) -0.012(2)
OW2 0.098(4) 0.084(4) 0.162(6) 0.021(4) -0.049(4) -0.053(7)
N1 0.025(2) 0.042(3) 0.033(3) -0.008(2) -0.006(2) -0.012(2)
N2 0.036(3) 0.044(3) 0.036(3) 0.001(2) -0.011(2) -0.019(2)
N3A 0.042(4) 0.108(6) 0.046(4) 0.036(4) -0.031(3) -0.006(4)
N3B 0.049(8) 0.075(9) 0.031(7) -0.024(7) 0.003(6) -0.014(8)

loop_
_atom_site_label
_atom_site_type_symbol
_atom_site_thermal_displace_type
_atom_site_fract_x
_atom_site_fract_y
_atom_site_fract_z
_atom_site_occupancy
_atom_site_U_iso_or_equiv
_atom_site_attached_hydrogens
Cr Cr Uani 0.64018(12) 0.27763(8) 0.24076(8) 1.000 0.0221(3) 0
O1 O Uani 0.6658(6) 0.1334(4) 0.1304(4) 1.000 0.0308(12) 0
O2 O Uani 0.8690(6) 0.2905(4) 0.0948(4) 1.000 0.0277(12) 0
O3 O Uani 0.8141(5) 0.0547(3) -0.0748(3) 1.000 0.0363(12) 0
O4 O Uani 1.0635(5) 0.1975(3) -0.1007(3) 1.000 0.0346(12) 0
O5 O Uani 0.7914(5) 0.1615(4) 0.3493(4) 1.000 0.0261(12) 0
O6 O Uani 0.4274(6) 0.2406(4) 0.3867(4) 1.000 0.0264(12) 0
O7 O Uani 0.7567(4) 0.0584(3) 0.5452(3) 1.000 0.0299(12) 0
O8 O Uani 0.3674(5) 0.1422(4) 0.5858(3) 1.000 0.0315(12) 0
O9 O Uani 0.4591(6) 0.4027(4) 0.1590(4) 1.000 0.0318(12) 0
O10 O Uani 0.6110(6) 0.4414(4) 0.3245(4) 1.000 0.0344(12) 0
O11 O Uani 0.2595(6) 0.6078(4) 0.1813(5) 1.000 0.0526(14) 0
O12 O Uani 0.4467(7) 0.6569(4) 0.3395(5) 1.000 0.0597(16) 0
C1 C Uani 0.7932(6) 0.1232(4) 0.0159(4) 1.000 0.0261(12) 0
C2 C Uani 0.9244(6) 0.2097(4) -0.0015(4) 1.000 0.0264(12) 0
C3 C Uani 0.6922(6) 0.1257(4) 0.4606(4) 1.000 0.0257(12) 0
C4 C Uani 0.4766(6) 0.1714(4) 0.4839(4) 1.000 0.0286(12) 0
C5 C Uani 0.3914(7) 0.5198(5) 0.2053(5) 1.000 0.0348(12) 0
C6 C Uani 0.4883(7) 0.5454(5) 0.2987(5) 1.000 0.0346(12) 0
OW1 O Uiso 0.2982(7) 0.3178(5) -0.0007(5) 1.000 0.1456 2
OW2 O Uani 0.0596(10) 0.4667(6) 0.8247(8) 1.000 0.108(3) 2
N1 N Uani -0.0267(7) 0.1521(5) 0.6633(5) 1.000 0.0332(16) 4
N2 N Uani 0.4917(8) 0.0830(6) -0.1779(5) 1.000 0.0372(17) 4
N3A N Uani 0.1672(10) 0.2029(9) 0.2518(7) 0.667 0.069(3) 4
N3B N Uani 0.161(2) 0.4821(17) 0.5482(13) 0.333 0.055(5) 4

loop_
_atom_type_symbol
_atom_type_description
_atom_type_scat_dispersion_real
_atom_type_scat_dispersion_imag
_atom_type_scat_source
C C 0.0033 0.0016 ' International Tables Vol C Tables 4.2.6.8 and 6.1.1.4'
Cr Cr 0.3209 0.6236 ' International Tables Vol C Tables 4.2.6.8 and 6.1.1.4'
N N 0.0061 0.0033 ' International Tables Vol C Tables 4.2.6.8 and 6.1.1.4'
O O 0.0106 0.0060 ' International Tables Vol C Tables 4.2.6.8 and 6.1.1.4'

loop_
_geom_angle_atom_site_label_1
_geom_angle_atom_site_label_2
_geom_angle_atom_site_label_3
_geom_angle
_geom_angle_publ_flag
O1 Cr O2 82.40(19) yes
O1 Cr O5 95.22(18) yes
O1 Cr O6 92.76(18) yes
O1 Cr O9 90.04(18) yes
O1 Cr O10 170.19(17) yes
O2 Cr O5 93.07(18) yes
O2 Cr O6 172.85(17) yes
O2 Cr O9 94.62(19) yes
O2 Cr O10 92.49(18) yes
O5 Cr O6 82.09(18) yes
O5 Cr O9 171.20(18) yes
O5 Cr O10 93.41(18) yes
O6 Cr O9 90.63(19) yes
O6 Cr O10 93.05(18) yes
O9 Cr O10 82.00(19) yes
Cr O1 C1 114.5(4) yes
Cr O2 C2 114.6(4) yes
Cr O5 C3 114.5(3) yes
Cr O6 C4 114.4(4) yes
Cr O9 C5 114.3(4) yes
Cr O10 C6 114.8(4) yes
O1 C1 O3 125.3(5) yes
O1 C1 C2 113.9(4) yes
O3 C1 C2 120.7(4) yes
O2 C2 O4 126.5(5) yes
O2 C2 C1 113.7(4) yes
O4 C2 C1 119.8(4) yes
O5 C3 O7 125.2(5) yes
O5 C3 C4 114.8(4) yes
O7 C3 C4 120.0(4) yes
O6 C4 O8 125.2(5) yes
O6 C4 C3 113.9(4) yes
O8 C4 C3 120.9(4) yes
O9 C5 O11 124.9(6) yes
O9 C5 C6 114.4(5) yes
O11 C5 C6 120.7(5) yes
O10 C6 O12 126.2(6) yes
O10 C6 C5 113.7(4) yes
O12 C6 C5 120.1(5) yes

loop_
_geom_bond_atom_site_label_1
_geom_bond_atom_site_label_2
_geom_bond_distance
_geom_bond_publ_flag
Cr O1 1.964(4) yes
Cr O2 1.972(5) yes
Cr O5 1.979(4) yes
Cr O6 1.976(5) yes
Cr O9 1.970(5) yes
Cr O10 1.966(4) yes
O1 C1 1.279(6) yes
O2 C2 1.283(6) yes
O3 C1 1.216(5) yes
O4 C2 1.218(6) yes
O5 C3 1.276(6) yes
O6 C4 1.296(6) yes
O7 C3 1.228(5) yes
O8 C4 1.217(6) yes
O9 C5 1.269(6) yes
O10 C6 1.278(7) yes
O11 C5 1.224(7) yes
O12 C6 1.215(7) yes
C1 C2 1.553(7) no
C3 C4 1.536(7) no
C5 C6 1.541(8) no

loop_
_geom_torsion_atom_site_label_1
_geom_torsion_atom_site_label_2
_geom_torsion_atom_site_label_3
_geom_torsion_atom_site_label_4
_geom_torsion
_geom_torsion_publ_flag
O2 Cr O1 C1 -7.5(4) no
O5 Cr O1 C1 -99.9(4) no
O6 Cr O1 C1 177.8(4) no
O9 Cr O1 C1 87.2(4) no
O1 Cr O2 C2 2.3(4) no
O5 Cr O2 C2 97.2(4) no
O9 Cr O2 C2 -87.1(4) no
O10 Cr O2 C2 -169.3(4) no
O1 Cr O5 C3 -96.9(4) no
O2 Cr O5 C3 -179.5(3) no
O6 Cr O5 C3 -4.8(3) no
O10 Cr O5 C3 87.8(4) no
O1 Cr O6 C4 99.4(4) no
O5 Cr O6 C4 4.6(3) no
O9 Cr O6 C4 -170.5(3) no
O10 Cr O6 C4 -88.5(4) no
O1 Cr O9 C5 177.9(4) no
O2 Cr O9 C5 -99.7(4) no
O6 Cr O9 C5 85.1(4) no
O10 Cr O9 C5 -7.9(4) no
O2 Cr O10 C6 98.7(4) no
O5 Cr O10 C6 -168.0(4) no
O6 Cr O10 C6 -85.8(4) no
O9 Cr O10 C6 4.4(4) no
Cr O1 C1 O3 -168.7(4) no
Cr O1 C1 C2 10.5(5) no
Cr O2 C2 O4 -178.4(4) no
Cr O2 C2 C1 2.4(5) no
Cr O5 C3 O7 -176.9(3) no
Cr O5 C3 C4 4.2(5) no
Cr O6 C4 O8 176.8(4) no
Cr O6 C4 C3 -3.6(5) no
Cr O9 C5 O11 -170.1(5) no
Cr O9 C5 C6 9.4(6) no
Cr O10 C6 O12 179.9(5) no
Cr O10 C6 C5 -0.8(6) no
O1 C1 C2 O2 -8.6(6) no
O1 C1 C2 O4 172.1(4) no
O3 C1 C2 O2 170.6(4) no
O3 C1 C2 O4 -8.7(7) no
O5 C3 C4 O6 -0.4(6) no
O5 C3 C4 O8 179.2(4) no
O7 C3 C4 O6 -179.4(4) no
O7 C3 C4 O8 0.2(6) no
O9 C5 C6 O10 -5.8(7) no
O9 C5 C6 O12 173.5(5) no
O11 C5 C6 O10 173.7(5) no
O11 C5 C6 O12 -7.0(8) no
